data_7050093
loop_
_publ_author_name
'Kennedy, Alan R.'
'Brown, Karen G.'
'Graham, Duncan'
'Kirkhouse, Jennifer B.'
'Kittner, Madeleine'
'Major, Claire'
'McHugh, Callum J.'
'Murdoch, Paul'
'Smith, W. Ewen'

_publ_section_title
;
 Chromophore containing bipyridyl ligands. Part 1: supramolecular
 solid-state structure of Ag(i) complexes
;
_journal_issue 6
_journal_name_full 'New Journal of Chemistry'
_journal_page_first 826
_journal_paper_doi 10.1039/b500698h
_journal_volume 29
_journal_year 2005
_chemical_formula_sum 'C24 H20 Ag2 N10 O6'
_chemical_formula_weight 760.24
_chemical_name_systematic
;
?
;
_space_group_IT_number 2
_symmetry_cell_setting triclinic
_symmetry_space_group_name_Hall '-P 1'
_symmetry_space_group_name_H-M 'P -1'
_atom_sites_solution_hydrogens geom
_atom_sites_solution_primary direct
_atom_sites_solution_secondary difmap
_audit_creation_method SHELXL-97
_cell_angle_alpha 89.868(2)
_cell_angle_beta 82.849(2)
_cell_angle_gamma 72.614(2)
_cell_formula_units_Z 1
_cell_length_a 8.0933(2)
_cell_length_b 8.8628(3)
_cell_length_c 9.3988(4)
_cell_measurement_reflns_used 26083
_cell_measurement_temperature 123(2)
_cell_measurement_theta_max 27.48
_cell_measurement_theta_min 1.00
_cell_volume 637.93(4)
_computing_data_collection 'Collect & Denzo'
_computing_structure_refinement 'SHELXL-97 (Sheldrick, 1997)'
_computing_structure_solution SIR
_diffrn_ambient_temperature 123(2)
_diffrn_measured_fraction_theta_full 0.996
_diffrn_measured_fraction_theta_max 0.996
_diffrn_measurement_device_type 'Nonius Kappa CCD'
_diffrn_measurement_method 'phi & omega scans to fill Ewald sphere'
_diffrn_radiation_monochromator graphite
_diffrn_radiation_source 'fine-focus sealed tube'
_diffrn_radiation_type MoK\a
_diffrn_radiation_wavelength 0.71073
_diffrn_reflns_av_R_equivalents 0.0520
_diffrn_reflns_av_sigmaI/netI 0.0385
_diffrn_reflns_limit_h_max 10
_diffrn_reflns_limit_h_min -10
_diffrn_reflns_limit_k_max 11
_diffrn_reflns_limit_k_min -11
_diffrn_reflns_limit_l_max 12
_diffrn_reflns_limit_l_min -12
_diffrn_reflns_number 17254
_diffrn_reflns_theta_full 27.43
_diffrn_reflns_theta_max 27.43
_diffrn_reflns_theta_min 2.19
_diffrn_standards_decay_% 0
_diffrn_standards_number 0
_exptl_absorpt_coefficient_mu 1.599
_exptl_absorpt_correction_T_max 1.000
_exptl_absorpt_correction_T_min 0.923
_exptl_absorpt_correction_type multi-scan
_exptl_absorpt_process_details 'Sortav Blessing (1995) '
_exptl_crystal_colour yellow
_exptl_crystal_density_diffrn 1.979
_exptl_crystal_density_method 'not measured'
_exptl_crystal_description needle
_exptl_crystal_F_000 376
_exptl_crystal_size_max 0.15
_exptl_crystal_size_mid 0.05
_exptl_crystal_size_min 0.05
_refine_diff_density_max 0.410
_refine_diff_density_min -0.449
_refine_diff_density_rms 0.086
_refine_ls_extinction_method none
_refine_ls_goodness_of_fit_ref 1.060
_refine_ls_hydrogen_treatment refall
_refine_ls_matrix_type full
_refine_ls_number_parameters 229
_refine_ls_number_reflns 2893
_refine_ls_number_restraints 0
_refine_ls_restrained_S_all 1.060
_refine_ls_R_factor_all 0.0342
_refine_ls_R_factor_gt 0.0254
_refine_ls_shift/su_max 0.001
_refine_ls_shift/su_mean 0.000
_refine_ls_structure_factor_coef Fsqd
_refine_ls_weighting_details 'w=1/[\s^2^(Fo^2^)+(0.0246P)^2^+0.2033P] where P=(Fo^2^+2Fc^2^)/3'
_refine_ls_weighting_scheme calc
_refine_ls_wR_factor_gt 0.0551
_refine_ls_wR_factor_ref 0.0577
_reflns_number_gt 2520
_reflns_number_total 2893
_reflns_threshold_expression I>2sigma(I)
_cod_data_source_file b500698h.txt
_cod_data_source_block jen1
_cod_depositor_comments
;
The following automatic conversions were performed:
'_exptl_absorpt_correction_type' value 'multiscan' changed to 'multi-scan'
according to '/home/saulius/struct/CIF-dictionaries/cif_core.dic'
dictionary named 'cif_core.dic' version 2.4.1 from 2010-06-29.

Automatic conversion script
Id: cif_fix_enum 1527 2010-12-29 10:47:43Z saulius 

The following automatic conversions were performed:

'_refine_ls_weighting_scheme' value 'calc
w=1/[\s^2^(Fo^2^)+(0.0246P)^2^+0.2033P] where P=(Fo^2^+2Fc^2^)/3' was
changed to 'calc'. New tag '_refine_ls_weighting_details' was
created. The value of the new tag was set to
'w=1/[\s^2^(Fo^2^)+(0.0246P)^2^+0.2033P] where P=(Fo^2^+2Fc^2^)/3'.

Automatic conversion script
Id: cif_fix_values 3143 2015-03-26 13:38:13Z robertas 
;
_cod_original_sg_symbol_H-M P-1
_cod_database_code 7050093

loop_
_symmetry_equiv_pos_as_xyz
'x, y, z'
'-x, -y, -z'

loop_
_atom_site_label
_atom_site_type_symbol
_atom_site_fract_x
_atom_site_fract_y
_atom_site_fract_z
_atom_site_U_iso_or_equiv
_atom_site_adp_type
_atom_site_occupancy
_atom_site_calc_flag
_atom_site_refinement_flags
_atom_site_disorder_assembly
_atom_site_disorder_group
Ag1 Ag 0.25574(2) 0.51102(2) 0.33581(2) 0.02411(8) Uani 1 d . . .
O1 O 0.0582(3) 0.1186(2) 0.1800(2) 0.0402(5) Uani 1 d . . .
O2 O 0.0996(3) 0.2820(2) 0.3301(2) 0.0383(5) Uani 1 d . . .
O3 O -0.0674(2) 0.3682(2) 0.1664(2) 0.0378(5) Uani 1 d . . .
N1 N 0.4269(2) 0.3323(2) 0.4636(2) 0.0208(4) Uani 1 d . . .
N2 N 0.1243(2) 0.2332(2) 0.7265(2) 0.0201(4) Uani 1 d . . .
N3 N -0.0587(2) 0.2913(2) 0.7610(2) 0.0186(4) Uani 1 d . . .
N4 N -0.4114(2) 0.3721(2) 0.8498(2) 0.0185(4) Uani 1 d . . .
N5 N 0.0292(2) 0.2561(2) 0.2255(2) 0.0213(4) Uani 1 d . . .
C1 C 0.6001(3) 0.2867(3) 0.4159(3) 0.0256(6) Uani 1 d . . .
H1 H 0.638(3) 0.348(3) 0.331(3) 0.018(6) Uiso 1 d . . .
C2 C 0.7198(3) 0.1657(3) 0.4751(3) 0.0255(6) Uani 1 d . . .
H2 H 0.829(4) 0.147(3) 0.435(3) 0.026(7) Uiso 1 d . . .
C3 C 0.6632(3) 0.0863(3) 0.5881(3) 0.0234(5) Uani 1 d . . .
H3 H 0.744(3) -0.006(3) 0.627(3) 0.027(7) Uiso 1 d . . .
C4 C 0.4866(3) 0.1313(3) 0.6381(3) 0.0214(5) Uani 1 d . . .
H4 H 0.438(3) 0.078(3) 0.718(3) 0.019(6) Uiso 1 d . . .
C5 C 0.3723(3) 0.2539(3) 0.5741(3) 0.0183(5) Uani 1 d . . .
C6 C 0.1836(3) 0.3058(3) 0.6248(3) 0.0188(5) Uani 1 d . . .
H6 H 0.113(3) 0.387(3) 0.584(3) 0.017(6) Uiso 1 d . . .
C7 C -0.1135(3) 0.2234(3) 0.8692(3) 0.0186(5) Uani 1 d . . .
H7 H -0.039(3) 0.146(3) 0.918(3) 0.015(6) Uiso 1 d . . .
C8 C -0.3018(3) 0.2588(3) 0.9181(3) 0.0187(5) Uani 1 d . . .
C9 C -0.3591(3) 0.1734(3) 1.0264(3) 0.0237(5) Uani 1 d . . .
H9 H -0.277(3) 0.092(3) 1.071(3) 0.023(7) Uiso 1 d . . .
C10 C -0.5377(3) 0.2043(3) 1.0655(3) 0.0261(6) Uani 1 d . . .
H10 H -0.579(4) 0.148(4) 1.135(3) 0.037(8) Uiso 1 d . . .
C11 C -0.6511(3) 0.3183(3) 0.9951(3) 0.0234(5) Uani 1 d . . .
H11 H -0.775(4) 0.347(3) 1.024(3) 0.026(7) Uiso 1 d . . .
C12 C -0.5829(3) 0.3998(3) 0.8893(3) 0.0210(5) Uani 1 d . . .
H12 H -0.657(4) 0.485(3) 0.841(3) 0.025 Uiso 1 d . . .

loop_
_atom_site_aniso_label
_atom_site_aniso_U_11
_atom_site_aniso_U_22
_atom_site_aniso_U_33
_atom_site_aniso_U_23
_atom_site_aniso_U_13
_atom_site_aniso_U_12
Ag1 0.01927(10) 0.02412(12) 0.02660(12) 0.00882(8) -0.00503(8) -0.00225(8)
O1 0.0594(13) 0.0220(10) 0.0398(12) 0.0006(9) -0.0203(10) -0.0076(9)
O2 0.0564(13) 0.0336(11) 0.0328(11) 0.0062(9) -0.0233(10) -0.0185(10)
O3 0.0278(10) 0.0298(11) 0.0490(13) 0.0067(9) -0.0141(9) 0.0051(8)
N1 0.0182(9) 0.0221(11) 0.0210(11) 0.0041(9) -0.0042(8) -0.0038(8)
N2 0.0139(9) 0.0209(11) 0.0241(11) 0.0010(9) -0.0023(8) -0.0030(8)
N3 0.0141(9) 0.0177(10) 0.0218(11) 0.0012(8) -0.0037(8) -0.0012(8)
N4 0.0170(9) 0.0174(10) 0.0200(10) 0.0007(8) -0.0022(8) -0.0038(8)
N5 0.0146(9) 0.0232(11) 0.0243(11) 0.0026(9) 0.0002(8) -0.0043(8)
C1 0.0184(12) 0.0303(15) 0.0262(14) 0.0072(12) -0.0009(10) -0.0052(11)
C2 0.0138(12) 0.0296(14) 0.0307(15) 0.0009(11) -0.0004(11) -0.0037(10)
C3 0.0193(12) 0.0208(13) 0.0274(14) -0.0012(11) -0.0070(11) -0.0001(10)
C4 0.0203(12) 0.0194(13) 0.0240(13) 0.0015(10) -0.0045(10) -0.0044(10)
C5 0.0186(11) 0.0165(12) 0.0198(12) 0.0002(10) -0.0062(9) -0.0039(9)
C6 0.0161(11) 0.0190(12) 0.0203(13) 0.0020(10) -0.0049(10) -0.0025(10)
C7 0.0169(11) 0.0165(12) 0.0203(13) 0.0014(10) -0.0040(10) -0.0010(9)
C8 0.0179(11) 0.0174(12) 0.0209(13) 0.0002(10) -0.0033(10) -0.0050(9)
C9 0.0234(12) 0.0212(13) 0.0244(13) 0.0047(11) -0.0036(11) -0.0033(10)
C10 0.0243(13) 0.0268(14) 0.0264(14) 0.0063(12) 0.0008(11) -0.0080(11)
C11 0.0171(12) 0.0252(14) 0.0260(14) -0.0032(11) -0.0009(10) -0.0043(10)
C12 0.0176(11) 0.0208(13) 0.0236(13) -0.0007(10) -0.0047(10) -0.0035(10)

loop_
_atom_type_symbol
_atom_type_description
_atom_type_scat_dispersion_real
_atom_type_scat_dispersion_imag
_atom_type_scat_source
Ag Ag -0.8971 1.1015 'International Tables Vol C Tables 4.2.6.8 and 6.1.1.4'
O O 0.0106 0.0060 'International Tables Vol C Tables 4.2.6.8 and 6.1.1.4'
N N 0.0061 0.0033 'International Tables Vol C Tables 4.2.6.8 and 6.1.1.4'
C C 0.0033 0.0016 'International Tables Vol C Tables 4.2.6.8 and 6.1.1.4'
H H 0.0000 0.0000 'International Tables Vol C Tables 4.2.6.8 and 6.1.1.4'

loop_
_geom_angle_atom_site_label_1
_geom_angle_atom_site_label_2
_geom_angle_atom_site_label_3
_geom_angle
_geom_angle_site_symmetry_1
_geom_angle_site_symmetry_3
_geom_angle_publ_flag
N1 Ag1 N3 171.17(7) . 2_566 ?
N1 Ag1 N4 114.63(7) . 2_566 ?
N3 Ag1 N4 71.45(7) 2_566 2_566 ?
C5 N1 C1 117.2(2) . . ?
C5 N1 Ag1 125.91(15) . . ?
C1 N1 Ag1 116.50(16) . . ?
C6 N2 N3 113.09(19) . . ?
C7 N3 N2 111.79(19) . . ?
C7 N3 Ag1 118.10(15) . 2_566 ?
N2 N3 Ag1 129.99(14) . 2_566 ?
C12 N4 C8 117.4(2) . . ?
C12 N4 Ag1 130.53(16) . 2_566 ?
C8 N4 Ag1 112.06(14) . 2_566 ?
O1 N5 O3 120.3(2) . . ?
O1 N5 O2 119.6(2) . . ?
O3 N5 O2 120.1(2) . . ?
N1 C1 C2 123.0(2) . . ?
N1 C1 H1 115.5(14) . . ?
C2 C1 H1 121.4(14) . . ?
C3 C2 C1 119.5(2) . . ?
C3 C2 H2 126.0(18) . . ?
C1 C2 H2 114.5(18) . . ?
C2 C3 C4 118.2(2) . . ?
C2 C3 H3 120.8(15) . . ?
C4 C3 H3 120.8(15) . . ?
C3 C4 C5 119.7(2) . . ?
C3 C4 H4 121.8(14) . . ?
C5 C4 H4 118.5(14) . . ?
N1 C5 C4 122.4(2) . . ?
N1 C5 C6 116.4(2) . . ?
C4 C5 C6 121.2(2) . . ?
N2 C6 C5 119.0(2) . . ?
N2 C6 H6 121.4(16) . . ?
C5 C6 H6 119.7(16) . . ?
N3 C7 C8 120.9(2) . . ?
N3 C7 H7 123.0(15) . . ?
C8 C7 H7 116.0(15) . . ?
N4 C8 C9 122.9(2) . . ?
N4 C8 C7 117.1(2) . . ?
C9 C8 C7 120.0(2) . . ?
C8 C9 C10 118.7(2) . . ?
C8 C9 H9 120.4(16) . . ?
C10 C9 H9 120.9(16) . . ?
C11 C10 C9 119.0(2) . . ?
C11 C10 H10 120.7(19) . . ?
C9 C10 H10 120.3(19) . . ?
C10 C11 C12 118.7(2) . . ?
C10 C11 H11 120.5(16) . . ?
C12 C11 H11 120.6(16) . . ?
N4 C12 C11 123.4(2) . . ?
N4 C12 H12 114.7(16) . . ?
C11 C12 H12 121.8(16) . . ?

loop_
_geom_bond_atom_site_label_1
_geom_bond_atom_site_label_2
_geom_bond_distance
_geom_bond_site_symmetry_2
_geom_bond_publ_flag
Ag1 N1 2.228(2) . ?
Ag1 N3 2.2638(19) 2_566 ?
Ag1 N4 2.4350(19) 2_566 ?
O1 N5 1.237(3) . ?
O2 N5 1.250(3) . ?
O3 N5 1.245(3) . ?
N1 C5 1.350(3) . ?
N1 C1 1.354(3) . ?
N2 C6 1.275(3) . ?
N2 N3 1.411(3) . ?
N3 C7 1.279(3) . ?
N3 Ag1 2.2637(19) 2_566 ?
N4 C12 1.339(3) . ?
N4 C8 1.346(3) . ?
N4 Ag1 2.4351(19) 2_566 ?
C1 C2 1.382(4) . ?
C1 H1 1.03(3) . ?
C2 C3 1.379(4) . ?
C2 H2 0.88(3) . ?
C3 C4 1.384(3) . ?
C3 H3 0.98(3) . ?
C4 C5 1.390(3) . ?
C4 H4 0.99(3) . ?
C5 C6 1.474(3) . ?
C6 H6 0.89(3) . ?
C7 C8 1.474(3) . ?
C7 H7 0.93(3) . ?
C8 C9 1.383(3) . ?
C9 C10 1.390(3) . ?
C9 H9 0.96(3) . ?
C10 C11 1.377(4) . ?
C10 H10 0.91(3) . ?
C11 C12 1.383(4) . ?
C11 H11 0.96(3) . ?
C12 H12 0.97(3) . ?

loop_
_geom_torsion_atom_site_label_1
_geom_torsion_atom_site_label_2
_geom_torsion_atom_site_label_3
_geom_torsion_atom_site_label_4
_geom_torsion
_geom_torsion_site_symmetry_1
_geom_torsion_site_symmetry_2
_geom_torsion_site_symmetry_3
_geom_torsion_site_symmetry_4
_geom_torsion_publ_flag
N3 Ag1 N1 C5 46.2(5) 2_566 . . . ?
N4 Ag1 N1 C5 178.41(18) 2_566 . . . ?
N3 Ag1 N1 C1 -141.3(4) 2_566 . . . ?
N4 Ag1 N1 C1 -9.1(2) 2_566 . . . ?
C6 N2 N3 C7 -175.9(2) . . . . ?
C6 N2 N3 Ag1 0.0(3) . . . 2_566 ?
C5 N1 C1 C2 -0.1(4) . . . . ?
Ag1 N1 C1 C2 -173.2(2) . . . . ?
N1 C1 C2 C3 -0.1(4) . . . . ?
C1 C2 C3 C4 0.2(4) . . . . ?
C2 C3 C4 C5 -0.1(4) . . . . ?
C1 N1 C5 C4 0.1(3) . . . . ?
Ag1 N1 C5 C4 172.58(17) . . . . ?
C1 N1 C5 C6 179.7(2) . . . . ?
Ag1 N1 C5 C6 -7.8(3) . . . . ?
C3 C4 C5 N1 -0.1(4) . . . . ?
C3 C4 C5 C6 -179.6(2) . . . . ?
N3 N2 C6 C5 -177.93(19) . . . . ?
N1 C5 C6 N2 178.3(2) . . . . ?
C4 C5 C6 N2 -2.1(4) . . . . ?
N2 N3 C7 C8 -176.1(2) . . . . ?
Ag1 N3 C7 C8 7.5(3) 2_566 . . . ?
C12 N4 C8 C9 -0.8(3) . . . . ?
Ag1 N4 C8 C9 -179.02(19) 2_566 . . . ?
C12 N4 C8 C7 177.0(2) . . . . ?
Ag1 N4 C8 C7 -1.2(3) 2_566 . . . ?
N3 C7 C8 N4 -4.1(3) . . . . ?
N3 C7 C8 C9 173.9(2) . . . . ?
N4 C8 C9 C10 0.8(4) . . . . ?
C7 C8 C9 C10 -177.0(2) . . . . ?
C8 C9 C10 C11 0.1(4) . . . . ?
C9 C10 C11 C12 -0.9(4) . . . . ?
C8 N4 C12 C11 -0.1(4) . . . . ?
Ag1 N4 C12 C11 177.69(17) 2_566 . . . ?
C10 C11 C12 N4 1.0(4) . . . . ?
